data_7056485
loop_
_publ_author_name
'Stefani, Helio A.'
'Oliveira, Isadora M.'
'Vaconcelos, Stanley N. S.'
'Barbeiro, Cristiane S.'
'Carita Correra, Thiago'
'Shamim, Anwar'
'Pimenta, Daniel C.'
'Caracelli, Ignez'
'Zukerman-Schpector, Julio'
'Manarin, Flavia G.'

_publ_section_title
;
 Ytterbium(III)-Catalyzed Three-Component Reactions: Synthesis of
 4-Organoselenium-quinolines and Application in Copper-free Sonogashira
 Cross-coupling Reactions
;
_journal_name_full 'New J. Chem.'
_journal_paper_doi 10.1039/C7NJ01803G
_journal_year 2017
_chemical_formula_moiety 'C18 H19 N O4'
_chemical_formula_sum 'C18 H19 N O4'
_chemical_formula_weight 313.34
_chemical_melting_point 412.5(15)
_chemical_name_systematic 'Ethyl 4-(3-hydroxy-3-methylbut-1-yn-1-yl)-6-methoxyquinoline-2-carboxylate'
_space_group_crystal_system triclinic
_space_group_IT_number 2
_space_group_name_Hall '-P 1'
_space_group_name_H-M_alt 'P -1'
_symmetry_space_group_name_Hall '-P 1'
_symmetry_space_group_name_H-M 'P -1'
_atom_sites_solution_hydrogens mixed
_audit_creation_method SHELXL-2014/6
_audit_update_record
;
2017-07-28 deposited with the CCDC.
2017-08-01 downloaded from the CCDC.
;
_cell_angle_alpha 94.646(2)
_cell_angle_beta 108.461(2)
_cell_angle_gamma 96.454(2)
_cell_formula_units_Z 2
_cell_length_a 8.2169(5)
_cell_length_b 9.1554(5)
_cell_length_c 11.7431(7)
_cell_measurement_reflns_used 9926
_cell_measurement_temperature 293(2)
_cell_measurement_theta_max 26.36
_cell_measurement_theta_min 2.26
_cell_volume 826.25(8)
_computing_cell_refinement 'Bruker SAINT'
_computing_data_collection 'Bruker APEX2'
_computing_data_reduction 'Bruker SAINT'
_computing_structure_refinement 'SHELXL-2014/6 (Sheldrick, 2014)'
_computing_structure_solution SIR2014
_diffrn_ambient_temperature 293(2)
_diffrn_measured_fraction_theta_full 0.998
_diffrn_measured_fraction_theta_max 0.996
_diffrn_measurement_device_type 'Bruker APEX-II CCD'
_diffrn_measurement_method '\f and \w scans'
_diffrn_radiation_type MoK\a
_diffrn_radiation_wavelength 0.71073
_diffrn_reflns_av_R_equivalents 0.0222
_diffrn_reflns_av_unetI/netI 0.0109
_diffrn_reflns_Laue_measured_fraction_full 0.998
_diffrn_reflns_Laue_measured_fraction_max 0.996
_diffrn_reflns_limit_h_max 10
_diffrn_reflns_limit_h_min -10
_diffrn_reflns_limit_k_max 11
_diffrn_reflns_limit_k_min -11
_diffrn_reflns_limit_l_max 14
_diffrn_reflns_limit_l_min -14
_diffrn_reflns_number 23410
_diffrn_reflns_point_group_measured_fraction_full 0.998
_diffrn_reflns_point_group_measured_fraction_max 0.996
_diffrn_reflns_theta_full 25.242
_diffrn_reflns_theta_max 26.363
_diffrn_reflns_theta_min 1.842
_exptl_absorpt_coefficient_mu 0.089
_exptl_absorpt_correction_T_max 0.7454
_exptl_absorpt_correction_T_min 0.7166
_exptl_absorpt_correction_type multi-scan
_exptl_absorpt_process_details '<i>SADABS</i> (Sheldrick, 1996)'
_exptl_crystal_colour colourless
_exptl_crystal_density_diffrn 1.259
_exptl_crystal_description irregular
_exptl_crystal_F_000 332
_exptl_crystal_size_max 0.422
_exptl_crystal_size_mid 0.317
_exptl_crystal_size_min 0.186
_refine_diff_density_max 0.173
_refine_diff_density_min -0.178
_refine_diff_density_rms 0.036
_refine_ls_extinction_method none
_refine_ls_goodness_of_fit_ref 1.079
_refine_ls_hydrogen_treatment constr
_refine_ls_matrix_type full
_refine_ls_number_parameters 212
_refine_ls_number_reflns 3378
_refine_ls_number_restraints 0
_refine_ls_restrained_S_all 1.079
_refine_ls_R_factor_all 0.0478
_refine_ls_R_factor_gt 0.0432
_refine_ls_shift/su_max 0.000
_refine_ls_shift/su_mean 0.000
_refine_ls_structure_factor_coef Fsqd
_refine_ls_weighting_details 'w=1/[\s^2^(Fo^2^)+(0.0608P)^2^+0.2022P] where P=(Fo^2^+2Fc^2^)/3'
_refine_ls_weighting_scheme calc
_refine_ls_wR_factor_gt 0.1213
_refine_ls_wR_factor_ref 0.1261
_reflns_Friedel_coverage 0.000
_reflns_number_gt 2982
_reflns_number_total 3378
_reflns_threshold_expression 'I > 2\s(I)'
_cod_data_source_file c7nj01803g2.cif
_cod_data_source_block JZS8
_cod_depositor_comments
;
The following automatic conversions were performed:

'_chemical_melting_point' value '411-414' was changed to '412.5(15)'
- the average value was taken and precision was estimated.

Automatic conversion script
Id: cif_fix_values 4973 2017-02-22 13:04:09Z antanas 
;
_cod_database_code 7056485
_shelx_space_group_comment
;
The symmetry employed for this shelxl refinement is uniquely defined
by the following loop, which should always be used as a source of
symmetry information in preference to the above space-group names.
They are only intended as comments.
;
_shelx_estimated_absorpt_t_min 0.957
_shelx_estimated_absorpt_t_max 0.984
_shelxl_version_number 2014/6

loop_
_space_group_symop_operation_xyz
'x, y, z'
'-x, -y, -z'

loop_
_atom_site_label
_atom_site_type_symbol
_atom_site_fract_x
_atom_site_fract_y
_atom_site_fract_z
_atom_site_U_iso_or_equiv
_atom_site_adp_type
_atom_site_occupancy
_atom_site_site_symmetry_order
_atom_site_calc_flag
_atom_site_refinement_flags_posn
_atom_site_refinement_flags_adp
O3 O -0.12814(15) 0.23580(12) -0.24860(10) 0.0604(3) Uani 1 1 d . .
O1 O 0.63045(16) 0.69600(11) 0.39721(9) 0.0572(3) Uani 1 1 d . .
O2 O 0.63280(19) 0.45673(13) 0.42008(10) 0.0742(4) Uani 1 1 d . .
O4 O 0.24497(19) 0.80448(13) -0.33812(10) 0.0696(4) Uani 1 1 d . .
H1O4 H 0.3083 0.7405 -0.3491 0.104 Uiso 1 1 d R U
N1 N 0.34381(15) 0.40212(12) 0.20879(10) 0.0396(3) Uani 1 1 d . .
C1 C -0.1345(3) 0.3159(2) -0.34844(15) 0.0747(5) Uani 1 1 d . .
H1B H -0.1546 0.4150 -0.3301 0.112 Uiso 1 1 calc R U
H1C H -0.2268 0.2676 -0.4188 0.112 Uiso 1 1 calc R U
H1A H -0.0262 0.3190 -0.3639 0.112 Uiso 1 1 calc R U
C2 C -0.00792(17) 0.29027(15) -0.13972(12) 0.0418(3) Uani 1 1 d . .
C3 C -0.01034(18) 0.20290(15) -0.04595(14) 0.0457(3) Uani 1 1 d . .
H3 H -0.0916 0.1180 -0.0622 0.055 Uiso 1 1 calc R U
C4 C 0.10433(18) 0.24165(15) 0.06691(13) 0.0429(3) Uani 1 1 d . .
H4 H 0.1014 0.1827 0.1273 0.052 Uiso 1 1 calc R U
C5 C 0.22919(16) 0.37118(13) 0.09452(11) 0.0351(3) Uani 1 1 d . .
C6 C 0.45563(18) 0.52505(14) 0.23356(11) 0.0392(3) Uani 1 1 d . .
C7 C 0.5823(2) 0.55300(16) 0.36010(12) 0.0470(3) Uani 1 1 d . .
C8 C 0.7468(3) 0.73915(19) 0.52182(14) 0.0646(5) Uani 1 1 d . .
H8A H 0.8615 0.7146 0.5301 0.078 Uiso 1 1 calc R U
H8B H 0.7027 0.6876 0.5774 0.078 Uiso 1 1 calc R U
C9 C 0.7547(4) 0.9001(2) 0.54830(18) 0.0905(7) Uani 1 1 d . .
H9B H 0.8056 0.9500 0.4963 0.136 Uiso 1 1 calc R U
H9A H 0.8239 0.9317 0.6312 0.136 Uiso 1 1 calc R U
H9C H 0.6396 0.9235 0.5347 0.136 Uiso 1 1 calc R U
C10 C 0.10783(17) 0.41802(14) -0.11676(12) 0.0384(3) Uani 1 1 d . .
H10 H 0.1076 0.4759 -0.1783 0.046 Uiso 1 1 calc R U
C11 C 0.22737(16) 0.46108(13) 0.00103(11) 0.0330(3) Uani 1 1 d . .
C12 C 0.34917(16) 0.59392(13) 0.03297(11) 0.0347(3) Uani 1 1 d . .
C13 C 0.46162(18) 0.62492(13) 0.14976(12) 0.0391(3) Uani 1 1 d . .
H13 H 0.5411 0.7115 0.1731 0.047 Uiso 1 1 calc R U
C14 C 0.35139(17) 0.69321(14) -0.05502(11) 0.0383(3) Uani 1 1 d . .
C15 C 0.34659(17) 0.77626(14) -0.12893(12) 0.0396(3) Uani 1 1 d . .
C16 C 0.33583(18) 0.88085(14) -0.22037(11) 0.0407(3) Uani 1 1 d . .
C17 C 0.2273(2) 0.99829(17) -0.20037(16) 0.0554(4) Uani 1 1 d . .
H17B H 0.2173 1.0646 -0.2607 0.083 Uiso 1 1 calc R U
H17A H 0.2823 1.0530 -0.1215 0.083 Uiso 1 1 calc R U
H17C H 0.1140 0.9514 -0.2062 0.083 Uiso 1 1 calc R U
C18 C 0.5158(2) 0.95219(18) -0.21137(17) 0.0588(4) Uani 1 1 d . .
H18A H 0.5814 0.8770 -0.2268 0.088 Uiso 1 1 calc R U
H18B H 0.5733 1.0039 -0.1316 0.088 Uiso 1 1 calc R U
H18C H 0.5069 1.0208 -0.2699 0.088 Uiso 1 1 calc R U

loop_
_atom_site_aniso_label
_atom_site_aniso_U_11
_atom_site_aniso_U_22
_atom_site_aniso_U_33
_atom_site_aniso_U_23
_atom_site_aniso_U_13
_atom_site_aniso_U_12
O3 0.0595(7) 0.0542(6) 0.0507(6) 0.0005(5) -0.0001(5) -0.0022(5)
O1 0.0772(8) 0.0409(5) 0.0389(5) 0.0027(4) 0.0023(5) -0.0013(5)
O2 0.1065(10) 0.0482(6) 0.0482(6) 0.0092(5) -0.0049(6) 0.0169(6)
O4 0.1049(10) 0.0515(6) 0.0388(6) 0.0055(5) 0.0048(6) 0.0110(6)
N1 0.0514(6) 0.0329(5) 0.0368(6) 0.0077(4) 0.0174(5) 0.0053(5)
C1 0.0879(13) 0.0754(12) 0.0433(9) 0.0036(8) 0.0005(8) 0.0056(10)
C2 0.0396(7) 0.0388(7) 0.0444(7) 0.0012(5) 0.0106(6) 0.0082(5)
C3 0.0419(7) 0.0341(7) 0.0594(9) 0.0053(6) 0.0166(6) -0.0003(5)
C4 0.0472(7) 0.0350(7) 0.0503(8) 0.0132(6) 0.0203(6) 0.0030(5)
C5 0.0412(7) 0.0302(6) 0.0384(6) 0.0075(5) 0.0180(5) 0.0069(5)
C6 0.0503(7) 0.0322(6) 0.0362(6) 0.0045(5) 0.0155(6) 0.0068(5)
C7 0.0608(9) 0.0401(7) 0.0380(7) 0.0061(6) 0.0129(6) 0.0078(6)
C8 0.0777(11) 0.0599(10) 0.0395(8) 0.0010(7) 0.0007(8) -0.0011(8)
C9 0.129(2) 0.0649(12) 0.0515(10) -0.0079(9) 0.0031(11) -0.0048(12)
C10 0.0446(7) 0.0354(6) 0.0379(6) 0.0078(5) 0.0154(5) 0.0086(5)
C11 0.0376(6) 0.0291(6) 0.0370(6) 0.0057(5) 0.0173(5) 0.0076(5)
C12 0.0431(7) 0.0287(6) 0.0375(6) 0.0079(5) 0.0189(5) 0.0068(5)
C13 0.0484(7) 0.0281(6) 0.0408(7) 0.0046(5) 0.0158(6) 0.0013(5)
C14 0.0448(7) 0.0321(6) 0.0391(7) 0.0061(5) 0.0162(5) 0.0019(5)
C15 0.0467(7) 0.0334(6) 0.0389(7) 0.0068(5) 0.0151(6) 0.0012(5)
C16 0.0518(8) 0.0337(6) 0.0360(6) 0.0095(5) 0.0134(6) 0.0030(5)
C17 0.0579(9) 0.0472(8) 0.0687(10) 0.0200(7) 0.0265(8) 0.0131(7)
C18 0.0610(10) 0.0516(9) 0.0789(11) 0.0300(8) 0.0376(9) 0.0116(7)

loop_
_atom_type_symbol
_atom_type_description
_atom_type_scat_dispersion_real
_atom_type_scat_dispersion_imag
_atom_type_scat_source
C C 0.0033 0.0016 'International Tables Vol C Tables 4.2.6.8 and 6.1.1.4'
H H 0.0000 0.0000 'International Tables Vol C Tables 4.2.6.8 and 6.1.1.4'
N N 0.0061 0.0033 'International Tables Vol C Tables 4.2.6.8 and 6.1.1.4'
O O 0.0106 0.0060 'International Tables Vol C Tables 4.2.6.8 and 6.1.1.4'

loop_
_geom_angle_atom_site_label_1
_geom_angle_atom_site_label_2
_geom_angle_atom_site_label_3
_geom_angle
C2 O3 C1 117.89(13)
C7 O1 C8 117.41(12)
C16 O4 H1O4 105.0
C6 N1 C5 117.22(11)
O3 C1 H1B 109.5
O3 C1 H1C 109.5
H1B C1 H1C 109.5
O3 C1 H1A 109.5
H1B C1 H1A 109.5
H1C C1 H1A 109.5
O3 C2 C10 125.53(13)
O3 C2 C3 113.96(12)
C10 C2 C3 120.51(12)
C4 C3 C2 120.66(12)
C4 C3 H3 119.7
C2 C3 H3 119.7
C3 C4 C5 120.92(12)
C3 C4 H4 119.5
C5 C4 H4 119.5
N1 C5 C4 118.14(11)
N1 C5 C11 123.68(11)
C4 C5 C11 118.18(12)
N1 C6 C13 124.04(12)
N1 C6 C7 115.37(11)
C13 C6 C7 120.59(12)
O2 C7 O1 124.32(13)
O2 C7 C6 123.97(13)
O1 C7 C6 111.70(11)
O1 C8 C9 106.97(14)
O1 C8 H8A 110.3
C9 C8 H8A 110.3
O1 C8 H8B 110.3
C9 C8 H8B 110.3
H8A C8 H8B 108.6
C8 C9 H9B 109.5
C8 C9 H9A 109.5
H9B C9 H9A 109.5
C8 C9 H9C 109.5
H9B C9 H9C 109.5
H9A C9 H9C 109.5
C2 C10 C11 119.57(12)
C2 C10 H10 120.2
C11 C10 H10 120.2
C10 C11 C5 120.11(11)
C10 C11 C12 123.03(11)
C5 C11 C12 116.85(11)
C13 C12 C11 118.56(11)
C13 C12 C14 121.17(11)
C11 C12 C14 120.27(11)
C12 C13 C6 119.58(11)
C12 C13 H13 120.2
C6 C13 H13 120.2
C15 C14 C12 177.44(14)
C14 C15 C16 178.29(14)
O4 C16 C15 109.57(11)
O4 C16 C18 111.29(12)
C15 C16 C18 110.36(12)
O4 C16 C17 105.85(12)
C15 C16 C17 109.18(11)
C18 C16 C17 110.48(12)
C16 C17 H17B 109.5
C16 C17 H17A 109.5
H17B C17 H17A 109.5
C16 C17 H17C 109.5
H17B C17 H17C 109.5
H17A C17 H17C 109.5
C16 C18 H18A 109.5
C16 C18 H18B 109.5
H18A C18 H18B 109.5
C16 C18 H18C 109.5
H18A C18 H18C 109.5
H18B C18 H18C 109.5

loop_
_geom_bond_atom_site_label_1
_geom_bond_atom_site_label_2
_geom_bond_distance
O3 C2 1.3584(17)
O3 C1 1.423(2)
O1 C7 1.3200(17)
O1 C8 1.4652(17)
O2 C7 1.2011(17)
O4 C16 1.4250(16)
O4 H1O4 0.8542
N1 C6 1.3193(17)
N1 C5 1.3586(17)
C1 H1B 0.9600
C1 H1C 0.9600
C1 H1A 0.9600
C2 C10 1.3718(19)
C2 C3 1.416(2)
C3 C4 1.352(2)
C3 H3 0.9300
C4 C5 1.4205(18)
C4 H4 0.9300
C5 C11 1.4219(16)
C6 C13 1.4047(17)
C6 C7 1.5021(19)
C8 C9 1.471(3)
C8 H8A 0.9700
C8 H8B 0.9700
C9 H9B 0.9600
C9 H9A 0.9600
C9 H9C 0.9600
C10 C11 1.4133(17)
C10 H10 0.9300
C11 C12 1.4270(17)
C12 C13 1.3751(18)
C12 C14 1.4334(16)
C13 H13 0.9300
C14 C15 1.1937(18)
C15 C16 1.4843(17)
C16 C18 1.516(2)
C16 C17 1.521(2)
C17 H17B 0.9600
C17 H17A 0.9600
C17 H17C 0.9600
C18 H18A 0.9600
C18 H18B 0.9600
C18 H18C 0.9600

loop_
_geom_torsion_atom_site_label_1
_geom_torsion_atom_site_label_2
_geom_torsion_atom_site_label_3
_geom_torsion_atom_site_label_4
_geom_torsion
C1 O3 C2 C10 0.9(2)
C1 O3 C2 C3 -179.58(14)
O3 C2 C3 C4 178.63(12)
C10 C2 C3 C4 -1.8(2)
C2 C3 C4 C5 0.4(2)
C6 N1 C5 C4 -178.16(12)
C6 N1 C5 C11 1.92(19)
C3 C4 C5 N1 -178.31(12)
C3 C4 C5 C11 1.6(2)
C5 N1 C6 C13 0.6(2)
C5 N1 C6 C7 -178.69(11)
C8 O1 C7 O2 -3.0(2)
C8 O1 C7 C6 176.74(13)
N1 C6 C7 O2 29.5(2)
C13 C6 C7 O2 -149.77(16)
N1 C6 C7 O1 -150.19(13)
C13 C6 C7 O1 30.53(19)
C7 O1 C8 C9 -169.59(18)
O3 C2 C10 C11 -179.41(12)
C3 C2 C10 C11 1.1(2)
C2 C10 C11 C5 0.97(18)
C2 C10 C11 C12 -178.53(11)
N1 C5 C11 C10 177.62(11)
C4 C5 C11 C10 -2.30(18)
N1 C5 C11 C12 -2.86(18)
C4 C5 C11 C12 177.23(11)
C10 C11 C12 C13 -179.16(11)
C5 C11 C12 C13 1.33(17)
C10 C11 C12 C14 1.76(18)
C5 C11 C12 C14 -177.75(11)
C11 C12 C13 C6 0.89(18)
C14 C12 C13 C6 179.96(12)
N1 C6 C13 C12 -2.0(2)
C7 C6 C13 C12 177.24(12)
